data_7242280
loop_
_publ_author_name
'Singh, Amita'
'Singh, Ayushi'
'Singh, Suryabhan'
'Kociok-K\"ohn, Gabriele'
'Muddassir, Mohd.'
'Kumar, Abhinav'

_publ_section_title
;
 Ferrocene decorated unusual mercury(ii) dithiocarbamate coordination
 polymers: crystallographic and computational studies
;
_journal_issue 12
_journal_name_full CrystEngComm
_journal_page_first 2414
_journal_page_last 2423
_journal_paper_doi 10.1039/D0CE01867H
_journal_volume 23
_journal_year 2021
_chemical_absolute_configuration ad
_chemical_formula_moiety 'C14 H16 Br Fe Hg N O S2'
_chemical_formula_sum 'C14 H16 Br Fe Hg N O S2'
_chemical_formula_weight 614.75
_space_group_crystal_system orthorhombic
_space_group_IT_number 33
_space_group_name_Hall 'P 2c -2n'
_space_group_name_H-M_alt 'P n a 21'
_atom_sites_solution_hydrogens mixed
_atom_sites_solution_primary dual
_audit_creation_method SHELXL-2018/3
_audit_update_record
;
2020-12-22 deposited with the CCDC.	2021-02-15 downloaded from the CCDC.
;
_cell_angle_alpha 90
_cell_angle_beta 90
_cell_angle_gamma 90
_cell_formula_units_Z 4
_cell_length_a 7.4965(3)
_cell_length_b 10.9988(4)
_cell_length_c 20.2524(8)
_cell_measurement_reflns_used 7071
_cell_measurement_temperature 150(2)
_cell_measurement_theta_max 27.4460
_cell_measurement_theta_min 3.2990
_cell_volume 1669.86(11)
_computing_cell_refinement 'CrysAlisPro 1.171.40.67a (Rigaku OD, 2019)'
_computing_data_collection 'CrysAlisPro 1.171.40.67a (Rigaku OD, 2019)'
_computing_data_reduction 'CrysAlisPro 1.171.40.67a (Rigaku OD, 2019)'
_computing_molecular_graphics 'ORTEP3 for Windows - Farrugia, L. J. J. Appl. Crystallogr. 1997, 30, 565'
_computing_publication_material
;
 'WinGX publication routines, Farrugia, 
 L. J., J. Appl. Crystallogr., 1999, 32, 837-838
;
_computing_structure_refinement
;
 SHELXL-2018/3 (Sheldrick, 2018)
 Sheldrick GM (2008) Acta Crystallogr A64:112--122 and 
 C. B. H\"ubschle, G. M. Sheldrick and B. Dittrich
 ShelXle: a Qt graphical user interface for SHELXL
 J. Appl. Cryst., 44, (2011) 1281-1284.
;
_computing_structure_solution
; 
 SHELXT
 Sheldrick, G. M. (2008). Acta Cryst. A64, 112-122.
;
_diffrn_ambient_environment N~2~
_diffrn_ambient_temperature 150(2)
_diffrn_detector 'CCD plate'
_diffrn_detector_area_resol_mean 8.0734
_diffrn_detector_type EosS2
_diffrn_measured_fraction_theta_full 0.999
_diffrn_measured_fraction_theta_max 0.997
_diffrn_measurement_device 'four-circle diffractometer'
_diffrn_measurement_device_type 'New Xcalibur, EosS2'
_diffrn_measurement_method '\w scans'
_diffrn_radiation_monochromator graphite
_diffrn_radiation_probe x-ray
_diffrn_radiation_type 'Mo K\a'
_diffrn_radiation_wavelength 0.71073
_diffrn_reflns_av_R_equivalents 0.0350
_diffrn_reflns_av_unetI/netI 0.0343
_diffrn_reflns_Laue_measured_fraction_full 0.999
_diffrn_reflns_Laue_measured_fraction_max 0.997
_diffrn_reflns_limit_h_max 9
_diffrn_reflns_limit_h_min -9
_diffrn_reflns_limit_k_max 13
_diffrn_reflns_limit_k_min -14
_diffrn_reflns_limit_l_max 26
_diffrn_reflns_limit_l_min -26
_diffrn_reflns_number 14388
_diffrn_reflns_point_group_measured_fraction_full 0.995
_diffrn_reflns_point_group_measured_fraction_max 0.993
_diffrn_reflns_theta_full 25.242
_diffrn_reflns_theta_max 27.506
_diffrn_reflns_theta_min 3.289
_diffrn_source 'fine-focus sealed X-ray tube'
_diffrn_source_type 'Enhance (Mo) X-ray Source'
_exptl_absorpt_coefficient_mu 12.690
_exptl_absorpt_correction_T_max 1.00000
_exptl_absorpt_correction_T_min 0.41871
_exptl_absorpt_correction_type multi-scan
_exptl_absorpt_process_details
;
CrysAlisPro 1.171.40.43a (Rigaku Oxford Diffraction, 2019)
Empirical absorption correction using spherical harmonics,
 implemented in SCALE3 ABSPACK scaling algorithm.
;
_exptl_crystal_colour 'dark orange'
_exptl_crystal_density_diffrn 2.445
_exptl_crystal_description block
_exptl_crystal_F_000 1152
_exptl_crystal_recrystallization_method 'Re-crystallisation from solvent: THF'
_exptl_crystal_size_max 0.334
_exptl_crystal_size_mid 0.217
_exptl_crystal_size_min 0.180
_refine_diff_density_max 1.193
_refine_diff_density_min -0.938
_refine_diff_density_rms 0.126
_refine_ls_abs_structure_details
;
 Flack x determined using 1596 quotients [(I+)-(I-)]/[(I+)+(I-)]
 (Parsons, Flack and Wagner, Acta Cryst. B69 (2013) 249-259).
;
_refine_ls_abs_structure_Flack -0.006(5)
_refine_ls_extinction_method none
_refine_ls_goodness_of_fit_ref 1.069
_refine_ls_hydrogen_treatment mixed
_refine_ls_matrix_type full
_refine_ls_number_parameters 194
_refine_ls_number_reflns 3799
_refine_ls_number_restraints 2
_refine_ls_restrained_S_all 1.069
_refine_ls_R_factor_all 0.0287
_refine_ls_R_factor_gt 0.0259
_refine_ls_shift/su_max 0.000
_refine_ls_shift/su_mean 0.000
_refine_ls_structure_factor_coef Fsqd
_refine_ls_weighting_details 'w=1/[\s^2^(Fo^2^)+(0.0243P)^2^+0.7084P] where P=(Fo^2^+2Fc^2^)/3'
_refine_ls_weighting_scheme calc
_refine_ls_wR_factor_gt 0.0527
_refine_ls_wR_factor_ref 0.0537
_reflns_Friedel_coverage 0.935
_reflns_Friedel_fraction_full 0.991
_reflns_Friedel_fraction_max 0.988
_reflns_number_gt 3603
_reflns_number_total 3799
_reflns_threshold_expression 'I > 2\s(I)'
_cod_data_source_file d0ce01867h2.cif
_cod_data_source_block FcHgBr
_cod_depositor_comments 'Adding full bibliography for 7242278--7242280.cif.'
_cod_database_code 7242280
_shelx_shelxl_version_number 2018/3
_shelx_space_group_comment
;
The symmetry employed for this shelxl refinement is uniquely defined
by the following loop, which should always be used as a source of
symmetry information in preference to the above space-group names.
They are only intended as comments.
;
_shelx_estimated_absorpt_t_min 0.101
_shelx_estimated_absorpt_t_max 0.208
_oxdiff_exptl_absorpt_empirical_full_min 0.641
_oxdiff_exptl_absorpt_empirical_full_max 2.007
_oxdiff_exptl_absorpt_empirical_details
;
Empirical correction (ABSPACK) includes:
- Absorption correction using spherical harmonics
- Frame scaling
;

loop_
_space_group_symop_operation_xyz
'x, y, z'
'-x, -y, z+1/2'
'x+1/2, -y+1/2, z'
'-x+1/2, y+1/2, z+1/2'

loop_
_atom_site_label
_atom_site_type_symbol
_atom_site_fract_x
_atom_site_fract_y
_atom_site_fract_z
_atom_site_U_iso_or_equiv
_atom_site_adp_type
_atom_site_occupancy
_atom_site_site_symmetry_order
_atom_site_calc_flag
_atom_site_refinement_flags_posn
_atom_site_refinement_flags_adp
_atom_site_refinement_flags_occupancy
_atom_site_disorder_assembly
_atom_site_disorder_group
Hg Hg 0.51318(3) 0.80679(2) 0.38789(3) 0.01828(8) Uani 1 1 d . . . . .
Br Br 0.70998(10) 0.66294(7) 0.30651(4) 0.01840(17) Uani 1 1 d . . . . .
S1 S 0.3608(3) 0.67905(15) 0.47025(10) 0.0139(4) Uani 1 1 d . . . . .
S2 S 0.1687(2) 0.49748(15) 0.38449(14) 0.0209(4) Uani 1 1 d . . . . .
Fe Fe 0.78913(14) 0.48635(10) 0.62231(6) 0.0175(3) Uani 1 1 d . . . . .
C1 C 0.8622(13) 0.6644(8) 0.6337(5) 0.034(2) Uani 1 1 d . . . . .
H1 H 0.789220 0.737137 0.621534 0.040 Uiso 1 1 calc R U . . .
C2 C 0.9844(11) 0.6034(9) 0.5927(5) 0.030(2) Uani 1 1 d . . . . .
H2 H 1.015549 0.625114 0.546113 0.036 Uiso 1 1 calc R U . . .
C3 C 1.0583(12) 0.5082(10) 0.6303(7) 0.044(3) Uani 1 1 d . . . . .
H3 H 1.149979 0.449080 0.614259 0.053 Uiso 1 1 calc R U . . .
C4 C 0.8608(16) 0.6036(11) 0.6954(6) 0.048(3) Uani 1 1 d . . . . .
H4 H 0.786059 0.626080 0.734479 0.058 Uiso 1 1 calc R U . . .
C5 C 0.9799(15) 0.5068(13) 0.6924(7) 0.054(4) Uani 1 1 d . . . . .
H5 H 1.007114 0.448417 0.728890 0.065 Uiso 1 1 calc R U . . .
C6 C 0.7373(12) 0.3328(7) 0.5679(5) 0.027(2) Uani 1 1 d . . . . .
H6 H 0.826282 0.283045 0.542873 0.032 Uiso 1 1 calc R U . . .
C7 C 0.6857(13) 0.3164(8) 0.6343(5) 0.035(2) Uani 1 1 d . . . . .
H7 H 0.734252 0.252811 0.664689 0.042 Uiso 1 1 calc R U . . .
C8 C 0.5580(12) 0.4065(9) 0.6520(5) 0.033(2) Uani 1 1 d . . . . .
H8 H 0.499317 0.416028 0.696061 0.040 Uiso 1 1 calc R U . . .
C9 C 0.5283(11) 0.4802(9) 0.5949(5) 0.026(2) Uani 1 1 d . . . . .
H9 H 0.445451 0.551232 0.591897 0.031 Uiso 1 1 calc R U . . .
C10 C 0.6391(10) 0.4356(7) 0.5432(4) 0.0169(16) Uani 1 1 d . . . . .
C11 C 0.6524(9) 0.4890(6) 0.4757(4) 0.0149(16) Uani 1 1 d . . . . .
H11A H 0.666919 0.578268 0.479165 0.018 Uiso 1 1 calc R U . . .
H11B H 0.759086 0.455915 0.453137 0.018 Uiso 1 1 calc R U . . .
C12 C 0.4827(10) 0.3390(7) 0.4057(4) 0.019(2) Uani 1 1 d . . . . .
H12A H 0.357638 0.310080 0.405926 0.023 Uiso 1 1 calc R U . . .
H12B H 0.554208 0.281919 0.432714 0.023 Uiso 1 1 calc R U . . .
C13 C 0.5527(11) 0.3381(8) 0.3351(5) 0.0227(19) Uani 1 1 d . . . . .
H13A H 0.530416 0.257361 0.315161 0.027 Uiso 1 1 calc R U . . .
H13B H 0.487169 0.399454 0.308784 0.027 Uiso 1 1 calc R U . . .
C14 C 0.3561(9) 0.5394(6) 0.4291(4) 0.0140(16) Uani 1 1 d . . . . .
N N 0.4905(7) 0.4611(6) 0.4358(3) 0.0121(13) Uani 1 1 d . . . . .
O O 0.7386(8) 0.3640(5) 0.3326(3) 0.0294(15) Uani 1 1 d D . . . .
H H 0.737(13) 0.432(5) 0.315(5) 0.05(3) Uiso 1 1 d D . . . .

loop_
_atom_site_aniso_label
_atom_site_aniso_U_11
_atom_site_aniso_U_22
_atom_site_aniso_U_33
_atom_site_aniso_U_23
_atom_site_aniso_U_13
_atom_site_aniso_U_12
Hg 0.01383(13) 0.01481(13) 0.02620(16) 0.00092(19) 0.0009(2) -0.00295(9)
Br 0.0149(4) 0.0242(4) 0.0161(4) -0.0049(3) -0.0017(3) 0.0014(3)
S1 0.0170(9) 0.0114(8) 0.0134(10) -0.0015(7) 0.0009(8) -0.0008(7)
S2 0.0166(8) 0.0133(8) 0.0328(12) -0.0082(10) -0.0095(11) 0.0027(6)
Fe 0.0144(5) 0.0216(6) 0.0166(7) 0.0066(5) -0.0024(5) -0.0023(4)
C1 0.028(5) 0.022(4) 0.051(7) -0.009(4) -0.001(5) -0.005(4)
C2 0.022(5) 0.029(5) 0.038(6) 0.011(4) -0.002(4) -0.012(4)
C3 0.014(4) 0.037(6) 0.082(10) 0.018(6) -0.009(5) -0.005(4)
C4 0.052(7) 0.067(8) 0.026(6) -0.012(5) 0.001(5) -0.024(6)
C5 0.043(7) 0.075(9) 0.044(8) 0.032(7) -0.031(6) -0.032(6)
C6 0.036(5) 0.020(4) 0.024(5) 0.003(4) -0.007(4) 0.004(4)
C7 0.043(6) 0.024(5) 0.038(7) 0.013(4) -0.013(5) -0.014(4)
C8 0.023(5) 0.055(6) 0.021(5) 0.009(5) 0.004(4) -0.019(5)
C9 0.015(4) 0.042(5) 0.021(5) 0.003(4) -0.006(3) -0.003(4)
C10 0.017(4) 0.019(4) 0.015(4) 0.004(3) -0.002(3) -0.004(3)
C11 0.011(3) 0.014(3) 0.020(4) 0.003(3) -0.006(3) -0.001(3)
C12 0.016(4) 0.011(3) 0.031(6) -0.001(3) 0.000(3) 0.005(3)
C13 0.016(4) 0.023(4) 0.029(5) -0.007(4) -0.002(4) 0.007(3)
C14 0.016(4) 0.010(3) 0.016(4) 0.003(3) -0.001(3) 0.001(3)
N 0.011(3) 0.009(3) 0.016(4) 0.001(3) -0.001(2) 0.002(2)
O 0.023(3) 0.026(4) 0.039(4) 0.007(3) 0.008(3) 0.005(3)

loop_
_atom_type_symbol
_atom_type_description
_atom_type_scat_dispersion_real
_atom_type_scat_dispersion_imag
_atom_type_scat_source
C C 0.0033 0.0016 'International Tables Vol C Tables 4.2.6.8 and 6.1.1.4'
H H 0.0000 0.0000 'International Tables Vol C Tables 4.2.6.8 and 6.1.1.4'
N N 0.0061 0.0033 'International Tables Vol C Tables 4.2.6.8 and 6.1.1.4'
O O 0.0106 0.0060 'International Tables Vol C Tables 4.2.6.8 and 6.1.1.4'
S S 0.1246 0.1234 'International Tables Vol C Tables 4.2.6.8 and 6.1.1.4'
Br Br -0.2901 2.4595 'International Tables Vol C Tables 4.2.6.8 and 6.1.1.4'
Hg Hg -2.3894 9.2266 'International Tables Vol C Tables 4.2.6.8 and 6.1.1.4'
Fe Fe 0.3463 0.8444 'International Tables Vol C Tables 4.2.6.8 and 6.1.1.4'

loop_
_geom_angle_atom_site_label_1
_geom_angle_atom_site_label_2
_geom_angle_atom_site_label_3
_geom_angle
_geom_angle_site_symmetry_1
_geom_angle_site_symmetry_3
_geom_angle_publ_flag
S2 Hg S1 137.86(8) 3_565 . ?
S2 Hg Br 103.65(6) 3_565 . ?
S1 Hg Br 109.28(4) . . ?
S2 Hg Br 105.24(5) 3_565 3_465 ?
S1 Hg Br 95.12(5) . 3_465 ?
Br Hg Br 98.71(3) . 3_465 ?
Hg Br Hg 90.82(3) . 3_565 ?
C14 S1 Hg 100.8(3) . . ?
C14 S2 Hg 97.9(2) . 3_465 ?
C5 Fe C8 116.2(4) . . ?
C5 Fe C9 150.8(5) . . ?
C8 Fe C9 41.2(4) . . ?
C5 Fe C10 166.2(5) . . ?
C8 Fe C10 69.1(4) . . ?
C9 Fe C10 40.9(3) . . ?
C5 Fe C4 40.0(5) . . ?
C8 Fe C4 106.4(4) . . ?
C9 Fe C4 118.3(5) . . ?
C10 Fe C4 153.1(4) . . ?
C5 Fe C7 106.7(4) . . ?
C8 Fe C7 40.9(4) . . ?
C9 Fe C7 68.7(4) . . ?
C10 Fe C7 68.4(4) . . ?
C4 Fe C7 126.5(4) . . ?
C5 Fe C3 39.9(5) . . ?
C8 Fe C3 150.5(4) . . ?
C9 Fe C3 167.7(5) . . ?
C10 Fe C3 129.9(5) . . ?
C4 Fe C3 66.8(5) . . ?
C7 Fe C3 118.4(4) . . ?
C5 Fe C2 68.3(4) . . ?
C8 Fe C2 166.2(4) . . ?
C9 Fe C2 129.1(4) . . ?
C10 Fe C2 109.8(4) . . ?
C4 Fe C2 68.0(5) . . ?
C7 Fe C2 152.5(4) . . ?
C3 Fe C2 40.4(4) . . ?
C5 Fe C1 68.0(5) . . ?
C8 Fe C1 127.4(4) . . ?
C9 Fe C1 108.7(4) . . ?
C10 Fe C1 119.9(4) . . ?
C4 Fe C1 40.6(4) . . ?
C7 Fe C1 165.0(4) . . ?
C3 Fe C1 67.3(4) . . ?
C2 Fe C1 40.3(4) . . ?
C5 Fe C6 126.9(5) . . ?
C8 Fe C6 69.1(4) . . ?
C9 Fe C6 69.2(4) . . ?
C10 Fe C6 41.2(3) . . ?
C4 Fe C6 164.0(4) . . ?
C7 Fe C6 40.3(4) . . ?
C3 Fe C6 109.1(4) . . ?
C2 Fe C6 119.8(4) . . ?
C1 Fe C6 153.9(4) . . ?
C2 C1 C4 107.5(10) . . ?
C2 C1 Fe 69.6(5) . . ?
C4 C1 Fe 69.3(6) . . ?
C2 C1 H1 126.2 . . ?
C4 C1 H1 126.2 . . ?
Fe C1 H1 126.2 . . ?
C1 C2 C3 106.9(10) . . ?
C1 C2 Fe 70.1(5) . . ?
C3 C2 Fe 69.7(5) . . ?
C1 C2 H2 126.5 . . ?
C3 C2 H2 126.5 . . ?
Fe C2 H2 126.5 . . ?
C5 C3 C2 109.4(10) . . ?
C5 C3 Fe 69.6(6) . . ?
C2 C3 Fe 69.8(5) . . ?
C5 C3 H3 125.3 . . ?
C2 C3 H3 125.3 . . ?
Fe C3 H3 125.3 . . ?
C5 C4 C1 108.5(11) . . ?
C5 C4 Fe 69.7(7) . . ?
C1 C4 Fe 70.1(6) . . ?
C5 C4 H4 125.7 . . ?
C1 C4 H4 125.7 . . ?
Fe C4 H4 125.7 . . ?
C3 C5 C4 107.7(10) . . ?
C3 C5 Fe 70.5(7) . . ?
C4 C5 Fe 70.3(6) . . ?
C3 C5 H5 126.1 . . ?
C4 C5 H5 126.1 . . ?
Fe C5 H5 126.1 . . ?
C7 C6 C10 106.9(8) . . ?
C7 C6 Fe 69.2(5) . . ?
C10 C6 Fe 68.7(4) . . ?
C7 C6 H6 126.5 . . ?
C10 C6 H6 126.5 . . ?
Fe C6 H6 126.5 . . ?
C6 C7 C8 109.6(8) . . ?
C6 C7 Fe 70.4(5) . . ?
C8 C7 Fe 69.3(5) . . ?
C6 C7 H7 125.2 . . ?
C8 C7 H7 125.2 . . ?
Fe C7 H7 125.2 . . ?
C7 C8 C9 107.2(9) . . ?
C7 C8 Fe 69.7(5) . . ?
C9 C8 Fe 69.4(5) . . ?
C7 C8 H8 126.4 . . ?
C9 C8 H8 126.4 . . ?
Fe C8 H8 126.4 . . ?
C10 C9 C8 108.0(8) . . ?
C10 C9 Fe 69.6(5) . . ?
C8 C9 Fe 69.4(5) . . ?
C10 C9 H9 126.0 . . ?
C8 C9 H9 126.0 . . ?
Fe C9 H9 126.0 . . ?
C9 C10 C6 108.3(7) . . ?
C9 C10 C11 125.3(7) . . ?
C6 C10 C11 126.4(7) . . ?
C9 C10 Fe 69.5(5) . . ?
C6 C10 Fe 70.1(5) . . ?
C11 C10 Fe 125.2(5) . . ?
N C11 C10 111.2(6) . . ?
N C11 H11A 109.4 . . ?
C10 C11 H11A 109.4 . . ?
N C11 H11B 109.4 . . ?
C10 C11 H11B 109.4 . . ?
H11A C11 H11B 108.0 . . ?
N C12 C13 112.3(7) . . ?
N C12 H12A 109.2 . . ?
C13 C12 H12A 109.2 . . ?
N C12 H12B 109.2 . . ?
C13 C12 H12B 109.2 . . ?
H12A C12 H12B 107.9 . . ?
O C13 C12 111.7(7) . . ?
O C13 H13A 109.3 . . ?
C12 C13 H13A 109.3 . . ?
O C13 H13B 109.3 . . ?
C12 C13 H13B 109.3 . . ?
H13A C13 H13B 107.9 . . ?
N C14 S2 119.6(6) . . ?
N C14 S1 120.3(6) . . ?
S2 C14 S1 119.9(4) . . ?
C14 N C12 121.1(6) . . ?
C14 N C11 122.5(6) . . ?
C12 N C11 116.3(6) . . ?
C13 O H 100(7) . . ?

loop_
_geom_bond_atom_site_label_1
_geom_bond_atom_site_label_2
_geom_bond_distance
_geom_bond_site_symmetry_2
_geom_bond_publ_flag
Hg S2 2.4493(16) 3_565 ?
Hg S1 2.462(2) . ?
Hg Br 2.7195(9) . ?
Hg Br 2.8272(9) 3_465 ?
S1 C14 1.747(8) . ?
S2 C14 1.733(8) . ?
Fe C5 2.028(11) . ?
Fe C8 2.033(8) . ?
Fe C9 2.034(8) . ?
Fe C10 2.035(8) . ?
Fe C4 2.036(11) . ?
Fe C7 2.038(8) . ?
Fe C3 2.039(9) . ?
Fe C2 2.040(8) . ?
Fe C1 2.047(8) . ?
Fe C6 2.054(9) . ?
C1 C2 1.408(14) . ?
C1 C4 1.418(15) . ?
C1 H1 1.0000 . ?
C2 C3 1.409(14) . ?
C2 H2 1.0000 . ?
C3 C5 1.389(19) . ?
C3 H3 1.0000 . ?
C4 C5 1.391(18) . ?
C4 H4 1.0000 . ?
C5 H5 1.0000 . ?
C6 C7 1.412(14) . ?
C6 C10 1.439(10) . ?
C6 H6 1.0000 . ?
C7 C8 1.424(14) . ?
C7 H7 1.0000 . ?
C8 C9 1.431(13) . ?
C8 H8 1.0000 . ?
C9 C10 1.422(12) . ?
C9 H9 1.0000 . ?
C10 C11 1.492(11) . ?
C11 N 1.490(9) . ?
C11 H11A 0.9900 . ?
C11 H11B 0.9900 . ?
C12 N 1.476(10) . ?
C12 C13 1.524(13) . ?
C12 H12A 0.9900 . ?
C12 H12B 0.9900 . ?
C13 O 1.423(10) . ?
C13 H13A 0.9900 . ?
C13 H13B 0.9900 . ?
C14 N 1.332(9) . ?
O H 0.83(3) . ?

loop_
_geom_hbond_atom_site_label_D
_geom_hbond_atom_site_label_H
_geom_hbond_atom_site_label_A
_geom_hbond_distance_DH
_geom_hbond_distance_HA
_geom_hbond_distance_DA
_geom_hbond_angle_DHA
_geom_hbond_site_symmetry_A
_geom_hbond_publ_flag
O H Br 0.83(3) 2.55(5) 3.337(6) 158(10) . yes

loop_
_geom_torsion_atom_site_label_1
_geom_torsion_atom_site_label_2
_geom_torsion_atom_site_label_3
_geom_torsion_atom_site_label_4
_geom_torsion
_geom_torsion_site_symmetry_1
_geom_torsion_site_symmetry_2
_geom_torsion_site_symmetry_3
_geom_torsion_site_symmetry_4
_geom_torsion_publ_flag
C4 C1 C2 C3 -1.2(10) . . . . ?
Fe C1 C2 C3 -60.3(6) . . . . ?
C4 C1 C2 Fe 59.1(7) . . . . ?
C1 C2 C3 C5 2.1(11) . . . . ?
Fe C2 C3 C5 -58.5(7) . . . . ?
C1 C2 C3 Fe 60.6(6) . . . . ?
C2 C1 C4 C5 -0.1(11) . . . . ?
Fe C1 C4 C5 59.3(7) . . . . ?
C2 C1 C4 Fe -59.3(6) . . . . ?
C2 C3 C5 C4 -2.1(13) . . . . ?
Fe C3 C5 C4 -60.8(7) . . . . ?
C2 C3 C5 Fe 58.7(7) . . . . ?
C1 C4 C5 C3 1.3(12) . . . . ?
Fe C4 C5 C3 60.9(8) . . . . ?
C1 C4 C5 Fe -59.5(7) . . . . ?
C10 C6 C7 C8 -0.2(10) . . . . ?
Fe C6 C7 C8 58.4(6) . . . . ?
C10 C6 C7 Fe -58.6(6) . . . . ?
C6 C7 C8 C9 0.5(10) . . . . ?
Fe C7 C8 C9 59.6(6) . . . . ?
C6 C7 C8 Fe -59.0(6) . . . . ?
C7 C8 C9 C10 -0.7(10) . . . . ?
Fe C8 C9 C10 59.1(6) . . . . ?
C7 C8 C9 Fe -59.8(6) . . . . ?
C8 C9 C10 C6 0.6(9) . . . . ?
Fe C9 C10 C6 59.5(6) . . . . ?
C8 C9 C10 C11 -178.3(7) . . . . ?
Fe C9 C10 C11 -119.3(7) . . . . ?
C8 C9 C10 Fe -59.0(6) . . . . ?
C7 C6 C10 C9 -0.2(9) . . . . ?
Fe C6 C10 C9 -59.2(6) . . . . ?
C7 C6 C10 C11 178.6(7) . . . . ?
Fe C6 C10 C11 119.7(7) . . . . ?
C7 C6 C10 Fe 58.9(6) . . . . ?
C9 C10 C11 N -73.6(9) . . . . ?
C6 C10 C11 N 107.8(8) . . . . ?
Fe C10 C11 N -162.1(5) . . . . ?
N C12 C13 O 66.3(8) . . . . ?
Hg S2 C14 N -174.6(6) 3_465 . . . ?
Hg S2 C14 S1 10.2(5) 3_465 . . . ?
Hg S1 C14 N 89.4(6) . . . . ?
Hg S1 C14 S2 -95.4(4) . . . . ?
S2 C14 N C12 0.0(10) . . . . ?
S1 C14 N C12 175.1(6) . . . . ?
S2 C14 N C11 -177.5(5) . . . . ?
S1 C14 N C11 -2.3(10) . . . . ?
C13 C12 N C14 88.1(8) . . . . ?
C13 C12 N C11 -94.3(8) . . . . ?
C10 C11 N C14 97.4(8) . . . . ?
C10 C11 N C12 -80.1(8) . . . . ?
